data_7059846
loop_
_publ_author_name
'Bej, Sourav'
'Hazra, Abhijit'
'Das, Riyanka'
'Saha, Sourav Kr.'
'Corbella, Montserrat'
'Banerjee, Priyabrata'

_publ_section_title
;
 Exploratory studies of a multidimensionally talented simple MnII-based
 porous network: selective &#x201C;turn-on&#x201D; recognition @ cysteine
 over homocysteine with an indication of cystinuria and renal dysfunction
;
_journal_issue 34
_journal_name_full 'New Journal of Chemistry'
_journal_page_first 14712
_journal_page_last 14722
_journal_paper_doi 10.1039/D0NJ02265A
_journal_volume 44
_journal_year 2020
_chemical_formula_moiety '0.25(C192 H184 Mn12 N16 O64)'
_chemical_formula_sum 'C48 H46 Mn3 N4 O16'
_chemical_formula_weight 1099.71
_space_group_crystal_system monoclinic
_space_group_IT_number 15
_space_group_name_Hall '-C 2yc'
_space_group_name_H-M_alt 'C 1 2/c 1'
_atom_sites_solution_hydrogens geom
_audit_creation_date 2020-07-15
_audit_creation_method
;
Olex2 1.2
(compiled 2018.05.29 svn.r3508 for OlexSys, GUI svn.r5506)
;
_audit_update_record
;
2020-07-20 deposited with the CCDC.	2020-07-29 downloaded from the CCDC.
;
_cell_angle_alpha 90
_cell_angle_beta 100.161(17)
_cell_angle_gamma 90
_cell_formula_units_Z 4
_cell_length_a 13.235(6)
_cell_length_b 17.920(6)
_cell_length_c 21.486(8)
_cell_measurement_reflns_used 7729
_cell_measurement_temperature 151(2)
_cell_measurement_theta_max 26.36
_cell_measurement_theta_min 2.28
_cell_volume 5016(3)
_computing_cell_refinement 'SAINT V8.38A (?, 2016)'
_computing_data_reduction 'SAINT V8.38A (?, 2016)'
_computing_molecular_graphics 'Olex2 (Dolomanov et al., 2009)'
_computing_publication_material 'Olex2 (Dolomanov et al., 2009)'
_computing_structure_refinement 'ShelXL (Sheldrick, 2015)'
_computing_structure_solution 'ShelXT (Sheldrick, 2015)'
_diffrn_ambient_temperature 150.73
_diffrn_measured_fraction_theta_full 0.997
_diffrn_measured_fraction_theta_max 0.995
_diffrn_measurement_device_type 'Bruker APEX-II CCD'
_diffrn_measurement_method '\f and \w scans'
_diffrn_radiation_type MoK\a
_diffrn_radiation_wavelength 0.71073
_diffrn_reflns_av_R_equivalents 0.0970
_diffrn_reflns_av_unetI/netI 0.0805
_diffrn_reflns_Laue_measured_fraction_full 0.997
_diffrn_reflns_Laue_measured_fraction_max 0.995
_diffrn_reflns_limit_h_max 15
_diffrn_reflns_limit_h_min -16
_diffrn_reflns_limit_k_max 22
_diffrn_reflns_limit_k_min -22
_diffrn_reflns_limit_l_max 26
_diffrn_reflns_limit_l_min -23
_diffrn_reflns_number 22343
_diffrn_reflns_point_group_measured_fraction_full 0.997
_diffrn_reflns_point_group_measured_fraction_max 0.995
_diffrn_reflns_theta_full 25.242
_diffrn_reflns_theta_max 26.376
_diffrn_reflns_theta_min 2.279
_exptl_absorpt_coefficient_mu 0.817
_exptl_absorpt_correction_T_max 0.7454
_exptl_absorpt_correction_T_min 0.4559
_exptl_absorpt_correction_type multi-scan
_exptl_absorpt_process_details
;
SADABS-2016/2 (Bruker,2016/2) was used for absorption correction.
wR2(int) was 0.1385 before and 0.0799 after correction.
The Ratio of minimum to maximum transmission is 0.6116.
The \l/2 correction factor is Not present.
;
_exptl_crystal_colour colourless
_exptl_crystal_colour_primary colourless
_exptl_crystal_density_diffrn 1.456
_exptl_crystal_description block
_exptl_crystal_F_000 2260
_refine_diff_density_max 1.505
_refine_diff_density_min -0.926
_refine_diff_density_rms 0.147
_refine_ls_extinction_method none
_refine_ls_goodness_of_fit_ref 1.027
_refine_ls_hydrogen_treatment constr
_refine_ls_matrix_type full
_refine_ls_number_parameters 316
_refine_ls_number_reflns 5103
_refine_ls_number_restraints 3
_refine_ls_restrained_S_all 1.028
_refine_ls_R_factor_all 0.1089
_refine_ls_R_factor_gt 0.0799
_refine_ls_shift/su_max 0.000
_refine_ls_shift/su_mean 0.000
_refine_ls_structure_factor_coef Fsqd
_refine_ls_weighting_details 'w=1/[\s^2^(Fo^2^)+(0.1569P)^2^+12.9478P] where P=(Fo^2^+2Fc^2^)/3'
_refine_ls_weighting_scheme calc
_refine_ls_wR_factor_gt 0.2192
_refine_ls_wR_factor_ref 0.2588
_reflns_Friedel_coverage 0.000
_reflns_number_gt 3506
_reflns_number_total 5103
_reflns_threshold_expression 'I > 2\s(I)'
_cod_data_source_file d0nj02265a2.cif
_cod_data_source_block PCP-1
_cod_depositor_comments
;Adding full bibliography for 7059846.cif.

 Adding full bibliography for 7059846.cif.
;
_cod_database_code 7059846
_shelx_shelxl_version_number 2018/3
_shelx_space_group_comment
;
The symmetry employed for this shelxl refinement is uniquely defined
by the following loop, which should always be used as a source of
symmetry information in preference to the above space-group names.
They are only intended as comments.
;
_olex2_refinement_description
;
1. Fixed Uiso
 At 1.2 times of:
  All C(H) groups
 At 1.5 times of:
  All C(H,H,H) groups
2. Restrained distances
 N1A-C1A \\sim N1B-C1B
 with sigma of 0.02
 N1A-C8A \\sim N1B-C8B
 with sigma of 0.02
 N1B-C1B \\sim N1A-C1A
 with sigma of 0.02
 O00A-C1B \\sim O00A-C1A
 with sigma of 0.02
3. Uiso/Uaniso restraints and constraints
Uanis(N1B) = Uanis(N1A)
Uanis(C1A) = Uanis(C1B) = Uanis(C00U)
Uanis(N1B) = Uanis(N1A) = Uanis(N00T)
Uanis(C8B) = Uanis(C8A) = Uanis(C00V)
Uanis(C3A) = Uanis(C3B) = Uanis(C00V)
4. Others
 Sof(N1B)=Sof(C1B)=Sof(H1B)=Sof(C3B)=Sof(H3BA)=Sof(H3BB)=Sof(H3BC)=Sof(C8B)=
 Sof(H8BA)=Sof(H8BB)=Sof(H8BC)=1-FVAR(1)
 Sof(N1A)=Sof(C1A)=Sof(H1A)=Sof(C3A)=Sof(H3AA)=Sof(H3AB)=Sof(H3AC)=Sof(C8A)=
 Sof(H8AA)=Sof(H8AB)=Sof(H8AC)=FVAR(1)
5.a Aromatic/amide H refined with riding coordinates:
 C00F(H00F), C00H(H00H), C00J(H00J), C00N(H00N), C00O(H00O), C00P(H00P),
 C00Q(H00Q), C00R(H00R), C00S(H00S), C00U(H00U), C1A(H1A), C1B(H1B)
5.b Idealised Me refined as rotating group:
 C00V(H00A,H00B,H00C), C00X(H00D,H00E,H00G), C3A(H3AA,H3AB,H3AC), C3B(H3BA,
 H3BB,H3BC), C8A(H8AA,H8AB,H8AC), C8B(H8BA,H8BB,H8BC)
;
_olex2_submission_special_instructions 'No special instructions were received'

loop_
_space_group_symop_operation_xyz
'x, y, z'
'-x, y, -z+1/2'
'x+1/2, y+1/2, z'
'-x+1/2, y+1/2, -z+1/2'
'-x, -y, -z'
'x, -y, z-1/2'
'-x+1/2, -y+1/2, -z'
'x+1/2, -y+1/2, z-1/2'

loop_
_atom_site_label
_atom_site_type_symbol
_atom_site_fract_x
_atom_site_fract_y
_atom_site_fract_z
_atom_site_U_iso_or_equiv
_atom_site_adp_type
_atom_site_occupancy
_atom_site_site_symmetry_order
_atom_site_calc_flag
_atom_site_refinement_flags_posn
_atom_site_refinement_flags_adp
_atom_site_refinement_flags_occupancy
_atom_site_disorder_assembly
_atom_site_disorder_group
Mn01 Mn 0.500000 0.74709(5) 0.750000 0.0261(3) Uani 1 2 d S T P . .
Mn02 Mn 0.74394(6) 0.75939(4) 0.69395(3) 0.0333(3) Uani 1 1 d . . . . .
O003 O 0.1875(3) 0.80451(18) 0.71071(14) 0.0375(8) Uani 1 1 d . . . . .
O004 O 0.3327(3) 0.74226(16) 0.71873(15) 0.0328(7) Uani 1 1 d . . . . .
O005 O 0.4997(3) 0.83162(19) 0.67756(15) 0.0424(8) Uani 1 1 d . . . . .
O006 O 0.5234(3) 0.65882(18) 0.68408(15) 0.0424(8) Uani 1 1 d . . . . .
O007 O 0.6593(3) 0.85452(19) 0.66173(16) 0.0460(9) Uani 1 1 d . . . . .
O008 O 0.6481(3) 0.6887(2) 0.63042(17) 0.0527(10) Uani 1 1 d . . . . .
O009 O 0.8660(3) 0.7906(3) 0.6476(2) 0.0636(11) Uani 1 1 d . . . . .
O00A O 0.8291(4) 0.6542(3) 0.7264(2) 0.0734(14) Uani 1 1 d D . . . .
C00B C 0.2553(4) 0.7748(2) 0.6859(2) 0.0327(10) Uani 1 1 d . . . . .
C00C C 0.2453(4) 0.7761(2) 0.6148(2) 0.0318(10) Uani 1 1 d . . . . .
C00D C 0.2859(4) 0.7259(3) 0.5175(2) 0.0328(10) Uani 1 1 d . . . . .
C00E C 0.5638(4) 0.8616(2) 0.6487(2) 0.0361(11) Uani 1 1 d . . . . .
C00F C 0.3018(4) 0.7284(3) 0.5848(2) 0.0344(10) Uani 1 1 d . . . . .
H00F H 0.351617 0.696900 0.608969 0.041 Uiso 1 1 calc R . . . .
C00G C 0.4469(4) 1.0032(3) 0.4895(2) 0.0347(10) Uani 1 1 d . . . . .
C00H C 0.1577(4) 0.8242(3) 0.5148(2) 0.0414(12) Uani 1 1 d . . . . .
H00H H 0.109788 0.857679 0.491350 0.050 Uiso 1 1 calc R . . . .
C00I C 0.5371(4) 0.5255(3) 0.4930(2) 0.0379(11) Uani 1 1 d . . . . .
C00J C 0.4168(4) 0.9189(3) 0.5723(2) 0.0424(12) Uani 1 1 d . . . . .
H00J H 0.370358 0.892241 0.593124 0.051 Uiso 1 1 calc R . . . .
C00K C 0.5735(4) 0.6500(3) 0.6402(2) 0.0407(12) Uani 1 1 d . . . . .
C00L C 0.5224(4) 0.9121(2) 0.5942(2) 0.0362(10) Uani 1 1 d . . . . .
C00M C 0.5392(4) 0.5862(3) 0.5946(2) 0.0400(12) Uani 1 1 d . . . . .
C00N C 0.1722(4) 0.8242(3) 0.5797(2) 0.0383(11) Uani 1 1 d . . . . .
H00N H 0.133040 0.856788 0.600946 0.046 Uiso 1 1 calc R . . . .
C00O C 0.5896(4) 0.9508(3) 0.5637(2) 0.0370(11) Uani 1 1 d . . . . .
H00O H 0.661338 0.946659 0.578529 0.044 Uiso 1 1 calc R . . . .
C00P C 0.5761(4) 0.5818(3) 0.5388(2) 0.0411(12) Uani 1 1 d . . . . .
H00P H 0.627217 0.615732 0.530510 0.049 Uiso 1 1 calc R . . . .
C00Q C 0.4290(4) 0.4795(3) 0.5657(2) 0.0475(13) Uani 1 1 d . . . . .
H00Q H 0.380591 0.444601 0.576058 0.057 Uiso 1 1 calc R . . . .
C00R C 0.4663(4) 0.5351(3) 0.6080(2) 0.0452(12) Uani 1 1 d . . . . .
H00R H 0.441894 0.538613 0.646961 0.054 Uiso 1 1 calc R . . . .
C00S C 0.3787(4) 0.9632(3) 0.5213(3) 0.0460(13) Uani 1 1 d . . . . .
H00S H 0.306652 0.966992 0.507385 0.055 Uiso 1 1 calc R . . . .
N00T N 0.9554(4) 0.7042(3) 0.6012(3) 0.0695(13) Uani 1 1 d . . . . .
C00U C 0.9453(8) 0.7494(4) 0.6464(4) 0.086(2) Uani 1 1 d . . . . .
H00U H 1.000311 0.752464 0.681286 0.104 Uiso 1 1 calc R . . . .
C00V C 1.0400(8) 0.6528(5) 0.6050(5) 0.110(2) Uani 1 1 d . . . . .
H00A H 1.076419 0.661855 0.569783 0.166 Uiso 1 1 calc GR . . . .
H00B H 1.013892 0.601515 0.602708 0.166 Uiso 1 1 calc GR . . . .
H00C H 1.087204 0.660060 0.645135 0.166 Uiso 1 1 calc GR . . . .
N1A N 0.8075(13) 0.5391(8) 0.7375(8) 0.0695(13) Uani 0.414(9) 1 d D . . A 1
N1B N 0.7563(9) 0.5311(6) 0.7327(6) 0.0695(13) Uani 0.586(9) 1 d D . . A 2
C00X C 0.8776(9) 0.6991(7) 0.5441(5) 0.133(4) Uani 1 1 d . . . . .
H00D H 0.843061 0.650656 0.542948 0.199 Uiso 1 1 calc GR . . . .
H00E H 0.910385 0.704179 0.506807 0.199 Uiso 1 1 calc GR . . . .
H00G H 0.827164 0.739138 0.544147 0.199 Uiso 1 1 calc GR . . . .
C1A C 0.7705(15) 0.6017(9) 0.7522(8) 0.086(2) Uani 0.414(9) 1 d D . . A 1
H1A H 0.716311 0.610082 0.775131 0.104 Uiso 0.414(9) 1 calc R . . A 1
C1B C 0.7604(12) 0.6001(7) 0.7325(6) 0.086(2) Uani 0.586(9) 1 d D . . A 2
H1B H 0.696832 0.621122 0.738257 0.104 Uiso 0.586(9) 1 calc R . . A 2
C3A C 0.733(2) 0.4771(15) 0.7494(13) 0.110(2) Uani 0.414(9) 1 d . . . A 1
H3AA H 0.686233 0.496425 0.775921 0.166 Uiso 0.414(9) 1 calc GR . . A 1
H3AB H 0.772546 0.435259 0.770938 0.166 Uiso 0.414(9) 1 calc GR . . A 1
H3AC H 0.694163 0.460053 0.708929 0.166 Uiso 0.414(9) 1 calc GR . . A 1
C3B C 0.6713(16) 0.4806(10) 0.7521(9) 0.110(2) Uani 0.586(9) 1 d . . . A 2
H3BA H 0.676454 0.481695 0.798156 0.166 Uiso 0.586(9) 1 calc GR . . A 2
H3BB H 0.680260 0.429210 0.738353 0.166 Uiso 0.586(9) 1 calc GR . . A 2
H3BC H 0.603658 0.498983 0.732009 0.166 Uiso 0.586(9) 1 calc GR . . A 2
C8A C 0.9006(17) 0.5116(14) 0.7337(12) 0.110(2) Uani 0.414(9) 1 d D . . A 1
H8AA H 0.944537 0.551895 0.722961 0.166 Uiso 0.414(9) 1 calc GR . . A 1
H8AB H 0.893702 0.473058 0.700883 0.166 Uiso 0.414(9) 1 calc GR . . A 1
H8AC H 0.931378 0.489819 0.774478 0.166 Uiso 0.414(9) 1 calc GR . . A 1
C8B C 0.8056(14) 0.4825(9) 0.6992(8) 0.110(2) Uani 0.586(9) 1 d D . . A 2
H8BA H 0.754733 0.452508 0.671145 0.166 Uiso 0.586(9) 1 calc GR . . A 2
H8BB H 0.849965 0.449478 0.728474 0.166 Uiso 0.586(9) 1 calc GR . . A 2
H8BC H 0.847316 0.510538 0.673859 0.166 Uiso 0.586(9) 1 calc GR . . A 2

loop_
_atom_site_aniso_label
_atom_site_aniso_U_11
_atom_site_aniso_U_22
_atom_site_aniso_U_33
_atom_site_aniso_U_23
_atom_site_aniso_U_13
_atom_site_aniso_U_12
Mn01 0.0383(6) 0.0210(5) 0.0169(5) 0.000 -0.0010(4) 0.000
Mn02 0.0422(5) 0.0326(4) 0.0231(4) -0.0023(3) 0.0006(3) 0.0053(3)
O003 0.048(2) 0.0363(17) 0.0260(15) -0.0011(14) 0.0012(14) 0.0054(15)
O004 0.0406(18) 0.0305(16) 0.0232(15) 0.0012(12) -0.0058(13) 0.0009(12)
O005 0.060(2) 0.0357(18) 0.0325(17) 0.0145(14) 0.0096(16) 0.0060(16)
O006 0.058(2) 0.0356(17) 0.0294(16) -0.0140(14) -0.0045(15) 0.0074(15)
O007 0.049(2) 0.0394(19) 0.045(2) 0.0165(16) -0.0023(16) 0.0064(15)
O008 0.066(3) 0.049(2) 0.040(2) -0.0199(17) 0.0007(17) -0.0065(19)
O009 0.067(3) 0.062(3) 0.070(3) -0.003(2) 0.033(2) 0.003(2)
O00A 0.090(3) 0.054(3) 0.070(3) 0.003(2) -0.002(2) 0.031(2)
C00B 0.046(3) 0.0211(19) 0.027(2) -0.0008(18) -0.0039(19) -0.0019(19)
C00C 0.041(3) 0.029(2) 0.023(2) 0.0016(18) -0.0009(18) -0.0001(19)
C00D 0.040(2) 0.031(2) 0.023(2) -0.0005(18) -0.0050(18) 0.0021(19)
C00E 0.052(3) 0.029(2) 0.026(2) 0.0068(18) 0.003(2) 0.004(2)
C00F 0.041(3) 0.033(2) 0.025(2) 0.0029(18) -0.0038(19) 0.0079(19)
C00G 0.044(3) 0.025(2) 0.034(2) 0.0090(18) 0.004(2) 0.0039(18)
C00H 0.047(3) 0.042(3) 0.030(2) 0.002(2) -0.007(2) 0.016(2)
C00I 0.041(3) 0.033(2) 0.034(2) -0.009(2) -0.008(2) 0.0076(18)
C00J 0.038(3) 0.039(3) 0.050(3) 0.022(2) 0.008(2) 0.001(2)
C00K 0.053(3) 0.033(2) 0.029(2) -0.009(2) -0.013(2) 0.007(2)
C00L 0.048(3) 0.026(2) 0.033(2) 0.0065(19) 0.003(2) 0.0057(19)
C00M 0.053(3) 0.033(2) 0.028(2) -0.0080(19) -0.010(2) 0.011(2)
C00N 0.040(3) 0.042(3) 0.030(2) -0.004(2) -0.0023(19) 0.010(2)
C00O 0.042(3) 0.031(2) 0.035(2) 0.0102(19) -0.001(2) 0.0031(19)
C00P 0.047(3) 0.036(2) 0.035(2) -0.009(2) -0.007(2) 0.005(2)
C00Q 0.061(3) 0.040(3) 0.038(3) -0.010(2) -0.002(2) -0.001(2)
C00R 0.059(3) 0.040(3) 0.033(2) -0.011(2) -0.001(2) 0.003(2)
C00S 0.041(3) 0.046(3) 0.049(3) 0.021(2) 0.002(2) 0.002(2)
N00T 0.073(3) 0.056(3) 0.079(3) -0.021(2) 0.013(3) -0.003(2)
C00U 0.107(5) 0.070(4) 0.065(4) -0.020(3) -0.031(4) 0.012(3)
C00V 0.116(6) 0.095(5) 0.129(6) -0.035(4) 0.043(5) 0.015(4)
N1A 0.073(3) 0.056(3) 0.079(3) -0.021(2) 0.013(3) -0.003(2)
N1B 0.073(3) 0.056(3) 0.079(3) -0.021(2) 0.013(3) -0.003(2)
C00X 0.130(9) 0.171(11) 0.083(6) -0.046(7) -0.019(6) 0.023(8)
C1A 0.107(5) 0.070(4) 0.065(4) -0.020(3) -0.031(4) 0.012(3)
C1B 0.107(5) 0.070(4) 0.065(4) -0.020(3) -0.031(4) 0.012(3)
C3A 0.116(6) 0.095(5) 0.129(6) -0.035(4) 0.043(5) 0.015(4)
C3B 0.116(6) 0.095(5) 0.129(6) -0.035(4) 0.043(5) 0.015(4)
C8A 0.116(6) 0.095(5) 0.129(6) -0.035(4) 0.043(5) 0.015(4)
C8B 0.116(6) 0.095(5) 0.129(6) -0.035(4) 0.043(5) 0.015(4)

loop_
_atom_type_symbol
_atom_type_description
_atom_type_scat_dispersion_real
_atom_type_scat_dispersion_imag
_atom_type_scat_source
C C 0.0033 0.0016 'International Tables Vol C Tables 4.2.6.8 and 6.1.1.4'
H H 0.0000 0.0000 'International Tables Vol C Tables 4.2.6.8 and 6.1.1.4'
Mn Mn 0.3368 0.7283 'International Tables Vol C Tables 4.2.6.8 and 6.1.1.4'
N N 0.0061 0.0033 'International Tables Vol C Tables 4.2.6.8 and 6.1.1.4'
O O 0.0106 0.0060 'International Tables Vol C Tables 4.2.6.8 and 6.1.1.4'

loop_
_geom_angle_atom_site_label_1
_geom_angle_atom_site_label_2
_geom_angle_atom_site_label_3
_geom_angle
_geom_angle_site_symmetry_1
_geom_angle_site_symmetry_3
_geom_angle_publ_flag
O004 Mn01 O004 175.49(16) . 2_656 ?
O005 Mn01 O004 96.95(13) . 2_656 ?
O005 Mn01 O004 96.96(13) 2_656 . ?
O005 Mn01 O004 86.21(13) . . ?
O005 Mn01 O004 86.20(13) 2_656 2_656 ?
O005 Mn01 O005 91.52(19) 2_656 . ?
O005 Mn01 O006 171.37(13) . 2_656 ?
O005 Mn01 O006 91.32(14) . . ?
O005 Mn01 O006 91.32(14) 2_656 2_656 ?
O005 Mn01 O006 171.37(13) 2_656 . ?
O006 Mn01 O004 85.36(12) . 2_656 ?
O006 Mn01 O004 85.36(13) 2_656 . ?
O006 Mn01 O004 91.36(13) . . ?
O006 Mn01 O004 91.36(13) 2_656 2_656 ?
O006 Mn01 O006 87.0(2) 2_656 . ?
O003 Mn02 O004 57.93(12) 2_656 2_656 ?
O003 Mn02 O00A 85.33(15) 2_656 . ?
O007 Mn02 O003 96.63(14) . 2_656 ?
O007 Mn02 O004 95.22(13) . 2_656 ?
O007 Mn02 O008 92.83(15) . . ?
O007 Mn02 O009 92.16(17) . . ?
O007 Mn02 O00A 177.48(17) . . ?
O008 Mn02 O003 155.11(15) . 2_656 ?
O008 Mn02 O004 98.37(14) . 2_656 ?
O008 Mn02 O009 105.99(17) . . ?
O008 Mn02 O00A 84.75(17) . . ?
O009 Mn02 O003 96.64(16) . 2_656 ?
O009 Mn02 O004 154.15(15) . 2_656 ?
O009 Mn02 O00A 89.2(2) . . ?
O00A Mn02 O004 84.47(16) . 2_656 ?
C00B O003 Mn02 91.8(3) . 2_656 ?
Mn01 O004 Mn02 108.06(13) . 2_656 ?
C00B O004 Mn01 144.8(3) . . ?
C00B O004 Mn02 87.9(3) . 2_656 ?
C00E O005 Mn01 137.4(3) . . ?
C00K O006 Mn01 137.2(3) . . ?
C00E O007 Mn02 128.2(3) . . ?
C00K O008 Mn02 128.6(3) . . ?
C00U O009 Mn02 123.4(5) . . ?
C1A O00A Mn02 114.0(9) . . ?
C1B O00A Mn02 108.9(7) . . ?
O003 C00B Mn02 59.6(2) . 2_656 ?
O003 C00B O004 121.9(4) . . ?
O003 C00B C00C 119.1(4) . . ?
O004 C00B Mn02 62.6(2) . 2_656 ?
O004 C00B C00C 119.0(4) . . ?
C00C C00B Mn02 173.0(3) . 2_656 ?
C00F C00C C00B 120.5(4) . . ?
C00F C00C C00N 120.6(4) . . ?
C00N C00C C00B 118.7(4) . . ?
C00D C00D C00F 119.3(5) 7_566 . ?
C00D C00D C00H 119.5(5) 7_566 7_566 ?
C00H C00D C00F 121.2(4) 7_566 . ?
O005 C00E C00L 117.2(4) . . ?
O007 C00E O005 126.1(4) . . ?
O007 C00E C00L 116.7(4) . . ?
C00C C00F C00D 120.1(4) . . ?
C00G C00G C00O 118.9(5) 5_676 5_676 ?
C00G C00G C00S 119.4(5) 5_676 . ?
C00S C00G C00O 121.7(4) . 5_676 ?
C00N C00H C00D 120.2(4) . 7_566 ?
C00I C00I C00P 119.2(6) 5_666 . ?
C00I C00I C00Q 119.3(5) 5_666 5_666 ?
C00Q C00I C00P 121.6(5) 5_666 . ?
C00S C00J C00L 121.5(5) . . ?
O006 C00K C00M 116.1(5) . . ?
O008 C00K O006 126.3(4) . . ?
O008 C00K C00M 117.5(5) . . ?
C00J C00L C00E 121.2(4) . . ?
C00O C00L C00E 119.7(4) . . ?
C00O C00L C00J 119.1(4) . . ?
C00P C00M C00K 119.6(5) . . ?
C00P C00M C00R 120.4(4) . . ?
C00R C00M C00K 119.9(5) . . ?
C00H C00N C00C 120.2(4) . . ?
C00L C00O C00G 121.1(4) . 5_676 ?
C00M C00P C00I 119.8(5) . . ?
C00R C00Q C00I 120.1(5) . 5_666 ?
C00Q C00R C00M 121.1(5) . . ?
C00J C00S C00G 120.0(5) . . ?
C00U N00T C00V 122.8(7) . . ?
C00U N00T C00X 121.4(7) . . ?
C00V N00T C00X 115.7(7) . . ?
O009 C00U N00T 124.7(7) . . ?
C1A N1A C3A 107.9(15) . . ?
C1A N1A C8A 136.8(19) . . ?
C8A N1A C3A 111.4(18) . . ?
C1B N1B C3B 128.0(13) . . ?
C1B N1B C8B 127.5(16) . . ?
C8B N1B C3B 101.8(12) . . ?
N1A C1A O00A 103.1(16) . . ?
N1B C1B O00A 138.4(16) . . ?

loop_
_geom_bond_atom_site_label_1
_geom_bond_atom_site_label_2
_geom_bond_distance
_geom_bond_site_symmetry_2
_geom_bond_publ_flag
Mn01 O004 2.199(3) . ?
Mn01 O004 2.199(3) 2_656 ?
Mn01 O005 2.171(3) . ?
Mn01 O005 2.171(3) 2_656 ?
Mn01 O006 2.182(3) 2_656 ?
Mn01 O006 2.182(3) . ?
Mn02 O003 2.240(3) 2_656 ?
Mn02 O004 2.305(4) 2_656 ?
Mn02 O007 2.090(3) . ?
Mn02 O008 2.113(4) . ?
Mn02 O009 2.118(4) . ?
Mn02 O00A 2.244(4) . ?
O003 C00B 1.242(6) . ?
O004 C00B 1.278(5) . ?
O005 C00E 1.257(6) . ?
O006 C00K 1.255(6) . ?
O007 C00E 1.251(6) . ?
O008 C00K 1.254(7) . ?
O009 C00U 1.288(10) . ?
O00A C1A 1.395(17) . ?
O00A C1B 1.350(13) . ?
C00B C00C 1.510(6) . ?
C00C C00F 1.369(7) . ?
C00C C00N 1.411(6) . ?
C00D C00D 1.401(9) 7_566 ?
C00D C00F 1.426(6) . ?
C00D C00H 1.424(7) 7_566 ?
C00E C00L 1.505(6) . ?
C00G C00G 1.402(9) 5_676 ?
C00G C00O 1.424(6) 5_676 ?
C00G C00S 1.420(7) . ?
C00H C00N 1.373(7) . ?
C00I C00I 1.413(10) 5_666 ?
C00I C00P 1.439(6) . ?
C00I C00Q 1.415(7) 5_666 ?
C00J C00L 1.400(7) . ?
C00J C00S 1.374(7) . ?
C00K C00M 1.521(6) . ?
C00L C00O 1.380(7) . ?
C00M C00P 1.375(7) . ?
C00M C00R 1.398(8) . ?
C00Q C00R 1.379(7) . ?
N00T C00U 1.289(9) . ?
N00T C00V 1.441(10) . ?
N00T C00X 1.459(10) . ?
N1A C1A 1.285(16) . ?
N1A C3A 1.53(3) . ?
N1A C8A 1.342(18) . ?
N1B C1B 1.239(13) . ?
N1B C3B 1.56(2) . ?
N1B C8B 1.367(15) . ?
